data_2000400
loop_
_publ_author_name
'Jones, P. G.'

_publ_section_title
;
 9,10-Dihydrophenanthrene-4,5-dimethanol
;
_journal_issue 12
_journal_name_full 'Acta Crystallographica Section C'
_journal_page_first 2245
_journal_page_last 2247
_journal_paper_doi 10.1107/S0108270192003962
_journal_volume 48
_journal_year 1992
_chemical_formula_sum 'C16 H16 O2'
_chemical_formula_weight 238.27
_symmetry_cell_setting orthorhombic
_symmetry_space_group_name_H-M 'P 21 21 2'
_cell_angle_alpha 90
_cell_angle_beta 90
_cell_angle_gamma 90
_cell_formula_units_Z 8
_cell_length_a 15.6464(12)
_cell_length_b 23.027(3)
_cell_length_c 6.9320(8)
_cell_volume 2497.5(5)
_diffrn_radiation_type Mo
_diffrn_radiation_wavelength 0.71069
_exptl_absorpt_coefficient_mu 0.08
_exptl_crystal_density_diffrn 1.267
_exptl_crystal_F_000 1008
_cod_data_source_file ha0104.cif
_cod_data_source_block ha0104a
_cod_original_cell_volume 2497.5(7)
_cod_database_code 2000400

loop_
_atom_site_label
_atom_site_fract_x
_atom_site_fract_y
_atom_site_fract_z
_atom_site_U_iso_or_equiv
C(1) .1991(3) .2538(2) .5624(6) .061(2)
C(2) .1124(3) .2425(2) .5752(6) .068(2)
C(3) .0823(3) .1905(2) .5050(6) .057(2)
C(4) .1354(2) .1512(2) .4112(5) .0450(10)
C(4A) .2214(2) .1666(2) .3800(5) .0410(10)
C(4B) .2807(2) .1300(2) .2613(6) .0490(10)
C(5) .2610(3) .1054(2) .0823(6) .0500(10)
C(6) .3194(4) .0686(2) -.0040(8) .080(2)
C(7) .3988(4) .0590(3) .0769(11) .098(3)
C(8) .4227(3) .0893(3) .2421(10) .088(2)
C(8A) .3644(3) .1255(2) .3365(7) .060(2)
C(9) .3898(3) .1642(2) .5047(7) .080(2)
C(10) .3493(3) .2231(2) .4762(7) .067(2)
C(10A) .2541(3) .2160(2) .4692(6) .0470(10)
C(41) .1001(3) .0923(2) .3707(6) .0540(10)
O(4) .1073(2) .05880(10) .5347(4) .096(2)
C(51) .1847(3) .1218(2) -.0356(6) .059(2)
O(5) .1323(2) .07390(10) -.0907(5) .0960(10)
C(1') .8152(3) .2364(2) 1.0160(7) .061(2)
C(2') .9018(3) .2248(2) 1.0316(6) .064(2)
C(3') .9321(3) .1723(2) .9689(6) .056(2)
C(4') .8800(2) .1321(2) .8776(5) .0430(10)
C(4A') .7948(2) .1471(2) .8409(5) .0400(10)
C(4B') .7341(2) .1108(2) .7269(5) .0420(10)
C(5') .7537(2) .0842(2) .5515(6) .0450(10)
C(6') .6957(3) .0461(2) .4672(7) .062(2)
C(7') .6165(3) .0382(2) .5489(8) .073(2)
C(8') .5931(3) .0692(2) .7082(8) .067(2)
C(8A') .6504(3) .1062(2) .7988(6) .0500(10)
C(9') .6240(3) .1458(2) .9632(6) .063(2)
C(10') .6646(3) .2048(2) .9285(6) .057(2)
C(10'') .7611(3) .1981(2) .9258(6) .0470(10)
C(41') .9132(3) .0727(2) .8420(6) .056(2)
O(4') .9451(3) .0497(2) 1.0142(5) .127(2)
C(51') .8333(2) .0992(2) .4332(6) .0510(10)
O(5') .8777(2) .04860(10) .3748(4) .0670(10)
H(1) .2218 .2881 .6225 ?
H(2) .0743 .2709 .6293 ?
H(3) .0232 .1808 .5232 ?
H(6) .3036 .0493 -.1212 ?
H(7) .4366 .0311 .0194 ?
H(8) .4798 .0849 .2907 ?
H(9A) .4508 .1673 .5151 ?
H(9B) .3681 .1479 .6224 ?
H(10A) .3698 .2392 .3570 ?
H(10B) .3645 .2490 .5791 ?
H(41A) .1306 .0750 .2652 ?
H(41B) .0408 .0948 .3361 ?
H(O4) .1125 .0229 .5024 ?
H(51A) .2024 .1429 -.1480 ?
H(51B) .1496 .1469 .0414 ?
H(O5) .1289 .0732 -.2133 ?
H(1') .7921 .2717 1.0685 ?
H(2') .9392 .2537 1.0841 ?
H(3') .9911 .1629 .9914 ?
H(6') .7106 .0260 .3506 ?
H(7') .5785 .0097 .4954 ?
H(8') .5362 .0654 .7584 ?
H(9A') .6438 .1307 1.0843 ?
H(9B') .5628 .1488 .9682 ?
H(10') .6487 .2313 1.0292 ?
H(10'') .6455 .2202 .8073 ?
H(41') .9576 .0738 .7467 ?
H(41'') .8679 .0483 .7953 ?
H(51') .8704 .1229 .5102 ?
H(511'') .8162 .1212 .3221 ?
H(O5') .8954 .0527 .2564 ?

loop_
_geom_angle_atom_site_label_1
_geom_angle_atom_site_label_2
_geom_angle_atom_site_label_3
_geom_angle
C(2) C(1) C(10A) 121.4(4)
C(2) C(3) C(4) 121.8(4)
C(3) C(4) C(41) 117.3(3)
C(4) C(4A) C(4B) 122.3(3)
C(4B) C(4A) C(10A) 118.4(3)
C(4A) C(4B) C(8A) 114.4(4)
C(4B) C(5) C(6) 119.1(4)
C(6) C(5) C(51) 116.4(4)
C(6) C(7) C(8) 119.7(5)
C(4B) C(8A) C(8) 118.4(4)
C(8) C(8A) C(9) 122.6(4)
C(9) C(10) C(10A) 108.8(4)
C(1) C(10A) C(10) 122.3(4)
C(4) C(41) O(4) 108.8(3)
C(2') C(1') C(10'') 120.8(4)
C(2') C(3') C(4') 122.1(4)
C(3') C(4') C(41') 119.0(3)
C(4') C(4A') C(4B') 124.3(3)
C(4B') C(4A') C(10'') 116.6(3)
C(4A') C(4B') C(8A') 116.6(3)
C(4B') C(5') C(6') 119.9(4)
C(6') C(5') C(51') 116.6(4)
C(6') C(7') C(8') 120.5(4)
C(4B') C(8A') C(8') 119.2(4)
C(8') C(8A') C(9') 122.2(4)
C(9') C(10') C(10'') 109.0(3)
C(1') C(10'') C(10') 122.7(4)
C(4') C(41') O(4') 109.4(3)
C(1) C(2) C(3) 118.5(4)
C(3) C(4) C(4A) 118.6(4)
C(4A) C(4) C(41) 123.6(3)
C(4) C(4A) C(10A) 119.3(3)
C(4A) C(4B) C(5) 125.3(3)
C(5) C(4B) C(8A) 120.1(4)
C(4B) C(5) C(51) 124.0(4)
C(5) C(6) C(7) 121.2(5)
C(7) C(8) C(8A) 120.5(5)
C(4B) C(8A) C(9) 118.8(4)
C(8A) C(9) C(10) 108.5(4)
C(1) C(10A) C(4A) 119.5(4)
C(4A) C(10A) C(10) 118.0(4)
C(5) C(51) O(5) 114.3(3)
C(1') C(2') C(3') 119.0(4)
C(3') C(4') C(4A') 118.5(3)
C(4A') C(4') C(41') 122.1(3)
C(4') C(4A') C(10'') 119.0(3)
C(4A') C(4B') C(5') 124.5(3)
C(5') C(4B') C(8A') 118.8(3)
C(4B') C(5') C(51') 123.2(3)
C(5') C(6') C(7') 119.8(4)
C(7') C(8') C(8A') 120.9(4)
C(4B') C(8A') C(9') 118.3(3)
C(8A') C(9') C(10') 107.8(3)
C(1') C(10'') C(4A') 119.6(4)
C(4A') C(10'') C(10') 117.5(3)
C(5') C(51') O(5') 111.6(3)

loop_
_geom_bond_atom_site_label_1
_geom_bond_atom_site_label_2
_geom_bond_distance
C(1) C(2) 1.384(7)
C(2) C(3) 1.377(7)
C(4) C(4A) 1.409(5)
C(4A) C(4B) 1.499(5)
C(4B) C(5) 1.398(6)
C(5) C(6) 1.383(7)
C(6) C(7) 1.380(9)
C(8) C(8A) 1.398(7)
C(9) C(10) 1.509(7)
C(41) O(4) 1.379(5)
C(1') C(2') 1.386(7)
C(2') C(3') 1.369(6)
C(4') C(4A') 1.400(5)
C(4A') C(4B') 1.494(5)
C(4B') C(5') 1.396(5)
C(5') C(6') 1.391(6)
C(6') C(7') 1.375(6)
C(8') C(8A') 1.387(6)
C(9') C(10') 1.518(6)
C(41') O(4') 1.398(5)
C(1) C(10A) 1.385(6)
C(3) C(4) 1.389(6)
C(4) C(41) 1.492(6)
C(4A) C(10A) 1.392(5)
C(4B) C(8A) 1.414(6)
C(5) C(51) 1.495(6)
C(7) C(8) 1.393(9)
C(8A) C(9) 1.520(7)
C(10) C(10A) 1.499(6)
C(51) O(5) 1.427(5)
C(1') C(10'') 1.374(6)
C(3') C(4') 1.386(6)
C(4') C(41') 1.484(6)
C(4A') C(10'') 1.414(5)
C(4B') C(8A') 1.405(5)
C(5') C(51') 1.530(5)
C(7') C(8') 1.364(7)
C(8A') C(9') 1.518(6)
C(10') C(10'') 1.519(6)
C(51') O(5') 1.415(5)
